data_7120234
loop_
_publ_author_name
'Gimeno, M. Concepcion'
'Blanco, M. Carmen'
'Laguna, Antonio'
'Naumov, Pance'
'CAMARA, JESSICA'

_publ_section_title
;
 An Stable gold(I)-enyne species obtained by alkyne carboauration in a
 complex rearrangement
;
_journal_name_full 'Chem. Commun.'
_journal_paper_doi 10.1039/C7CC03713A
_journal_year 2017
_chemical_formula_sum 'C48 H44 Au2 O P2'
_chemical_formula_weight 1092.70
_chemical_name_systematic
; 
 ? 
;
_space_group_IT_number 2
_symmetry_cell_setting triclinic
_symmetry_space_group_name_Hall '-P 1'
_symmetry_space_group_name_H-M 'P -1'
_atom_sites_solution_hydrogens geom
_atom_sites_solution_primary direct
_atom_sites_solution_secondary difmap
_audit_creation_method SHELXL-97
_audit_update_record
;
2017-03-20 deposited with the CCDC.
2017-06-07 downloaded from the CCDC.
;
_cell_angle_alpha 68.213(2)
_cell_angle_beta 84.1840(10)
_cell_angle_gamma 73.8250(10)
_cell_formula_units_Z 2
_cell_length_a 12.7357(2)
_cell_length_b 12.8189(2)
_cell_length_c 14.2756(2)
_cell_measurement_reflns_used 25944
_cell_measurement_temperature 100(2)
_cell_measurement_theta_max 28.7387
_cell_measurement_theta_min 4.1547
_cell_volume 2078.45(6)
_computing_cell_refinement
;
CrysAlisPro, Agilent Technologies,
Version 1.171.35.15 (release 03-08-2011 CrysAlis171 .NET)
(compiled Aug  3 2011,13:03:54)
;
_computing_data_collection
;
CrysAlisPro, Agilent Technologies,
Version 1.171.35.15 (release 03-08-2011 CrysAlis171 .NET)
(compiled Aug  3 2011,13:03:54)
;
_computing_data_reduction
;
CrysAlisPro, Agilent Technologies,
Version 1.171.35.15 (release 03-08-2011 CrysAlis171 .NET)
(compiled Aug  3 2011,13:03:54)
;
_computing_molecular_graphics XP
_computing_publication_material XCIF
_computing_structure_refinement 'SHELXL-97 (Sheldrick, 1997)'
_computing_structure_solution 'SHELXS-97 (Sheldrick, 1990)'
_diffrn_ambient_temperature 100(2)
_diffrn_detector_area_resol_mean 16.0655
_diffrn_measured_fraction_theta_full 0.995
_diffrn_measured_fraction_theta_max 0.995
_diffrn_measurement_device_type 'Xcalibur, Sapphire3'
_diffrn_measurement_method '\w rotations'
_diffrn_radiation_monochromator graphite
_diffrn_radiation_source 'fine-focus sealed tube'
_diffrn_radiation_type MoK\a
_diffrn_radiation_wavelength 0.71073
_diffrn_reflns_av_R_equivalents 0.0279
_diffrn_reflns_av_sigmaI/netI 0.0191
_diffrn_reflns_limit_h_max 15
_diffrn_reflns_limit_h_min -15
_diffrn_reflns_limit_k_max 15
_diffrn_reflns_limit_k_min -15
_diffrn_reflns_limit_l_max 17
_diffrn_reflns_limit_l_min -17
_diffrn_reflns_number 39270
_diffrn_reflns_theta_full 25.50
_diffrn_reflns_theta_max 25.50
_diffrn_reflns_theta_min 4.16
_exptl_absorpt_coefficient_mu 7.162
_exptl_absorpt_correction_T_max 0.3431
_exptl_absorpt_correction_T_min 0.1944
_exptl_absorpt_correction_type multi-scan
_exptl_absorpt_process_details
;
CrysAlisPro, Agilent Technologies,
Version 1.171.35.15 (release 03-08-2011 CrysAlis171 .NET)
(compiled Aug  3 2011,13:03:54)
Empirical absorption correction using spherical harmonics,
 implemented in SCALE3 ABSPACK scaling algorithm.
;
_exptl_crystal_colour colorless
_exptl_crystal_density_diffrn 1.746
_exptl_crystal_density_method 'not measured'
_exptl_crystal_description prism
_exptl_crystal_F_000 1056
_exptl_crystal_size_max 0.34
_exptl_crystal_size_mid 0.22
_exptl_crystal_size_min 0.19
_refine_diff_density_max 1.409
_refine_diff_density_min -0.648
_refine_diff_density_rms 0.083
_refine_ls_extinction_method none
_refine_ls_goodness_of_fit_ref 1.042
_refine_ls_hydrogen_treatment mixed
_refine_ls_matrix_type full
_refine_ls_number_parameters 482
_refine_ls_number_reflns 7714
_refine_ls_number_restraints 0
_refine_ls_restrained_S_all 1.042
_refine_ls_R_factor_all 0.0194
_refine_ls_R_factor_gt 0.0174
_refine_ls_shift/su_max 0.002
_refine_ls_shift/su_mean 0.000
_refine_ls_structure_factor_coef Fsqd
_refine_ls_weighting_details 'calc w=1/[\s^2^(Fo^2^)+(0.0149P)^2^+3.2053P] where P=(Fo^2^+2Fc^2^)/3'
_refine_ls_weighting_scheme calc
_refine_ls_wR_factor_gt 0.0387
_refine_ls_wR_factor_ref 0.0394
_reflns_number_gt 7234
_reflns_number_total 7714
_reflns_threshold_expression >2sigma(I)
_cod_data_source_file c7cc03713a2.cif
_cod_data_source_block c250
_cod_depositor_comments
;
The following automatic conversions were performed:

'_symmetry_cell_setting' value 'Triclinic' changed to 'triclinic'
according to
/home/data/users/saulius/crontab/automatic-downloads/rss-feeds/RSC/lib/dictionaries/cif_core.dic
dictionary named 'cif_core.dic' version 2.4.2 from 2011-04-26.

Automatic conversion script
Id: cif_fix_values 4973 2017-02-22 13:04:09Z antanas 
;
_cod_original_cell_volume 2078.46(5)
_cod_original_sg_symbol_H-M P-1
_cod_database_code 7120234

loop_
_symmetry_equiv_pos_as_xyz
'x, y, z'
'-x, -y, -z'

loop_
_atom_site_label
_atom_site_type_symbol
_atom_site_fract_x
_atom_site_fract_y
_atom_site_fract_z
_atom_site_U_iso_or_equiv
_atom_site_adp_type
_atom_site_occupancy
_atom_site_symmetry_multiplicity
_atom_site_calc_flag
_atom_site_refinement_flags
Au1 Au 0.340126(8) 0.617495(9) 0.247754(8) 0.01497(4) Uani 1 1 d .
Au2 Au 0.518190(8) 0.651897(9) 0.087117(8) 0.01493(4) Uani 1 1 d .
P1 P 0.36732(6) 0.42235(6) 0.29812(6) 0.01470(15) Uani 1 1 d .
P2 P 0.42890(6) 0.73356(6) -0.06270(5) 0.01410(15) Uani 1 1 d .
C1 C 0.2998(2) 0.7923(3) 0.2027(2) 0.0179(6) Uani 1 1 d .
C2 C 0.2772(2) 0.8951(3) 0.1711(2) 0.0194(6) Uani 1 1 d .
C3 C 0.2541(2) 1.0207(2) 0.1312(2) 0.0186(6) Uani 1 1 d .
C4 C 0.2492(2) 1.0836(3) 0.1936(2) 0.0224(7) Uani 1 1 d .
H4 H 0.2590 1.0437 0.2643 0.027 Uiso 1 1 calc R
C5 C 0.2304(2) 1.2030(3) 0.1542(2) 0.0243(7) Uani 1 1 d .
H5 H 0.2275 1.2440 0.1983 0.029 Uiso 1 1 calc R
C6 C 0.2157(2) 1.2646(2) 0.0516(2) 0.0229(7) Uani 1 1 d .
C7 C 0.1932(3) 1.3951(3) 0.0084(3) 0.0323(8) Uani 1 1 d .
H7A H 0.1175 1.4300 0.0230 0.048 Uiso 1 1 calc R
H7B H 0.2043 1.4209 -0.0647 0.048 Uiso 1 1 calc R
H7C H 0.2431 1.4196 0.0390 0.048 Uiso 1 1 calc R
C8 C 0.2199(2) 1.2024(3) -0.0111(2) 0.0255(7) Uani 1 1 d .
H8 H 0.2097 1.2430 -0.0816 0.031 Uiso 1 1 calc R
C9 C 0.2388(2) 1.0822(3) 0.0274(2) 0.0231(7) Uani 1 1 d .
H9 H 0.2414 1.0415 -0.0168 0.028 Uiso 1 1 calc R
C11 C 0.2376(2) 0.3829(2) 0.3158(2) 0.0173(6) Uani 1 1 d .
C12 C 0.1543(2) 0.4544(3) 0.2471(2) 0.0226(7) Uani 1 1 d .
H12 H 0.1666 0.5198 0.1922 0.027 Uiso 1 1 calc R
C13 C 0.0529(3) 0.4303(3) 0.2587(3) 0.0293(7) Uani 1 1 d .
H13 H -0.0037 0.4782 0.2111 0.035 Uiso 1 1 calc R
C14 C 0.0347(3) 0.3364(3) 0.3398(3) 0.0306(8) Uani 1 1 d .
H14 H -0.0350 0.3208 0.3483 0.037 Uiso 1 1 calc R
C15 C 0.1166(3) 0.2655(3) 0.4081(3) 0.0301(8) Uani 1 1 d .
H15 H 0.1034 0.2010 0.4635 0.036 Uiso 1 1 calc R
C16 C 0.2192(3) 0.2881(3) 0.3965(2) 0.0240(7) Uani 1 1 d .
H16 H 0.2760 0.2388 0.4435 0.029 Uiso 1 1 calc R
C21 C 0.4466(2) 0.3325(2) 0.4114(2) 0.0168(6) Uani 1 1 d .
C22 C 0.4488(2) 0.3805(3) 0.4837(2) 0.0199(6) Uani 1 1 d .
H22 H 0.4119 0.4597 0.4716 0.024 Uiso 1 1 calc R
C23 C 0.5046(2) 0.3129(3) 0.5734(2) 0.0247(7) Uani 1 1 d .
H23 H 0.5058 0.3459 0.6228 0.030 Uiso 1 1 calc R
C24 C 0.5582(3) 0.1981(3) 0.5915(2) 0.0270(7) Uani 1 1 d .
H24 H 0.5963 0.1521 0.6533 0.032 Uiso 1 1 calc R
C25 C 0.5570(3) 0.1493(3) 0.5201(2) 0.0280(7) Uani 1 1 d .
H25 H 0.5937 0.0699 0.5331 0.034 Uiso 1 1 calc R
C26 C 0.5021(2) 0.2164(3) 0.4294(2) 0.0241(7) Uani 1 1 d .
H26 H 0.5022 0.1833 0.3798 0.029 Uiso 1 1 calc R
C27 C 0.4364(2) 0.3637(2) 0.2078(2) 0.0159(6) Uani 1 1 d .
C30 C 0.6121(2) 0.5770(2) 0.2113(2) 0.0186(6) Uani 1 1 d .
C31 C 0.6700(2) 0.5330(2) 0.2843(2) 0.0187(6) Uani 1 1 d .
C32 C 0.7376(2) 0.4816(2) 0.3730(2) 0.0176(6) Uani 1 1 d .
C33 C 0.7431(2) 0.3681(3) 0.4393(2) 0.0205(6) Uani 1 1 d .
H33 H 0.7026 0.3237 0.4250 0.025 Uiso 1 1 calc R
C34 C 0.8067(2) 0.3198(3) 0.5253(2) 0.0218(6) Uani 1 1 d .
H34 H 0.8089 0.2427 0.5695 0.026 Uiso 1 1 calc R
C35 C 0.9402(2) 0.3265(3) 0.6409(2) 0.0248(7) Uani 1 1 d .
H35A H 0.8979 0.2925 0.7002 0.037 Uiso 1 1 calc R
H35B H 0.9680 0.3856 0.6509 0.037 Uiso 1 1 calc R
H35C H 1.0017 0.2653 0.6316 0.037 Uiso 1 1 calc R
C36 C 0.8678(2) 0.3820(3) 0.5487(2) 0.0209(6) Uani 1 1 d .
C37 C 0.8604(2) 0.4953(3) 0.4838(2) 0.0219(7) Uani 1 1 d .
H37 H 0.8996 0.5401 0.4993 0.026 Uiso 1 1 calc R
C38 C 0.7977(2) 0.5448(3) 0.3973(2) 0.0218(6) Uani 1 1 d .
H38 H 0.7951 0.6224 0.3538 0.026 Uiso 1 1 calc R
C40 C 0.5091(2) 0.6763(2) -0.1497(2) 0.0157(6) Uani 1 1 d .
C41 C 0.2963(2) 0.7106(2) -0.0725(2) 0.0156(6) Uani 1 1 d .
C42 C 0.2136(2) 0.7406(3) -0.0080(2) 0.0213(6) Uani 1 1 d .
H42 H 0.2291 0.7653 0.0429 0.026 Uiso 1 1 calc R
C43 C 0.1095(2) 0.7343(3) -0.0183(3) 0.0262(7) Uani 1 1 d .
H43 H 0.0532 0.7548 0.0256 0.031 Uiso 1 1 calc R
C44 C 0.0863(2) 0.6982(3) -0.0921(3) 0.0273(7) Uani 1 1 d .
H44 H 0.0142 0.6946 -0.0993 0.033 Uiso 1 1 calc R
C45 C 0.1684(3) 0.6676(3) -0.1553(3) 0.0269(7) Uani 1 1 d .
H45 H 0.1525 0.6427 -0.2059 0.032 Uiso 1 1 calc R
C46 C 0.2743(2) 0.6729(2) -0.1456(2) 0.0220(6) Uani 1 1 d .
H46 H 0.3308 0.6508 -0.1887 0.026 Uiso 1 1 calc R
C51 C 0.4089(2) 0.8897(2) -0.1242(2) 0.0159(6) Uani 1 1 d .
C52 C 0.3254(2) 0.9559(3) -0.1947(2) 0.0225(7) Uani 1 1 d .
H52 H 0.2787 0.9194 -0.2119 0.027 Uiso 1 1 calc R
C53 C 0.3109(3) 1.0753(3) -0.2398(2) 0.0263(7) Uani 1 1 d .
H53 H 0.2539 1.1205 -0.2878 0.032 Uiso 1 1 calc R
C54 C 0.3788(2) 1.1287(3) -0.2153(2) 0.0239(7) Uani 1 1 d .
H54 H 0.3684 1.2105 -0.2461 0.029 Uiso 1 1 calc R
C55 C 0.4620(2) 1.0628(3) -0.1458(2) 0.0236(7) Uani 1 1 d .
H55 H 0.5090 1.0995 -0.1294 0.028 Uiso 1 1 calc R
C56 C 0.4774(2) 0.9439(3) -0.1001(2) 0.0207(6) Uani 1 1 d .
H56 H 0.5346 0.8993 -0.0523 0.025 Uiso 1 1 calc R
C60 C 0.0263(3) 1.0540(3) 0.8523(2) 0.0319(8) Uani 1 1 d .
H60A H 0.0875 0.9939 0.8927 0.048 Uiso 1 1 calc R
H60B H -0.0368 1.0654 0.8962 0.048 Uiso 1 1 calc R
H60C H 0.0474 1.1272 0.8199 0.048 Uiso 1 1 calc R
C61 C -0.0038(3) 1.0157(3) 0.7717(3) 0.0337(8) Uani 1 1 d .
H61A H -0.0242 0.9411 0.8037 0.040 Uiso 1 1 calc R
H61B H -0.0670 1.0749 0.7317 0.040 Uiso 1 1 calc R
O1 O 0.08924(18) 1.0021(2) 0.70741(19) 0.0357(6) Uani 1 1 d .
C62 C 0.0716(3) 0.9661(3) 0.6332(3) 0.0407(9) Uani 1 1 d .
H62A H 0.0180 1.0290 0.5839 0.049 Uiso 1 1 calc R
H62B H 0.0415 0.8974 0.6626 0.049 Uiso 1 1 calc R
C63 C 0.1790(3) 0.9350(4) 0.5808(3) 0.0533(11) Uani 1 1 d .
H63A H 0.2105 1.0020 0.5554 0.080 Uiso 1 1 calc R
H63B H 0.1661 0.9141 0.5244 0.080 Uiso 1 1 calc R
H63C H 0.2298 0.8689 0.6289 0.080 Uiso 1 1 calc R

loop_
_atom_site_aniso_label
_atom_site_aniso_U_11
_atom_site_aniso_U_22
_atom_site_aniso_U_33
_atom_site_aniso_U_23
_atom_site_aniso_U_13
_atom_site_aniso_U_12
Au1 0.01572(6) 0.01403(6) 0.01676(6) -0.00738(4) 0.00245(4) -0.00464(4)
Au2 0.01401(6) 0.01662(6) 0.01436(6) -0.00604(4) 0.00000(4) -0.00364(4)
P1 0.0155(3) 0.0145(3) 0.0158(4) -0.0078(3) 0.0023(3) -0.0042(3)
P2 0.0137(3) 0.0151(3) 0.0146(4) -0.0071(3) 0.0010(3) -0.0032(3)
C1 0.0158(14) 0.0239(16) 0.0167(15) -0.0096(12) 0.0028(11) -0.0070(12)
C2 0.0170(14) 0.0227(16) 0.0191(16) -0.0088(13) 0.0005(12) -0.0046(12)
C3 0.0129(13) 0.0180(14) 0.0268(17) -0.0098(13) 0.0019(12) -0.0050(11)
C4 0.0247(16) 0.0223(15) 0.0203(16) -0.0080(13) -0.0005(13) -0.0054(13)
C5 0.0220(15) 0.0233(16) 0.0327(19) -0.0171(14) 0.0014(13) -0.0048(13)
C6 0.0188(15) 0.0161(14) 0.0314(18) -0.0082(13) 0.0082(13) -0.0042(12)
C7 0.0327(18) 0.0204(16) 0.040(2) -0.0091(15) 0.0111(16) -0.0070(14)
C8 0.0238(16) 0.0243(16) 0.0240(17) -0.0066(13) 0.0042(13) -0.0036(13)
C9 0.0229(16) 0.0231(15) 0.0257(17) -0.0123(13) 0.0038(13) -0.0062(13)
C11 0.0181(14) 0.0186(14) 0.0217(16) -0.0152(12) 0.0047(12) -0.0053(12)
C12 0.0219(15) 0.0200(15) 0.0273(17) -0.0104(13) 0.0007(13) -0.0053(12)
C13 0.0218(16) 0.0311(18) 0.040(2) -0.0195(16) -0.0034(14) -0.0042(14)
C14 0.0214(16) 0.0388(19) 0.044(2) -0.0253(17) 0.0066(15) -0.0145(15)
C15 0.0358(19) 0.0317(18) 0.0288(19) -0.0126(15) 0.0109(15) -0.0194(15)
C16 0.0257(16) 0.0252(16) 0.0230(17) -0.0095(13) 0.0037(13) -0.0100(13)
C21 0.0161(14) 0.0201(14) 0.0163(15) -0.0082(12) 0.0042(11) -0.0073(12)
C22 0.0174(14) 0.0231(15) 0.0221(16) -0.0111(13) 0.0046(12) -0.0071(12)
C23 0.0233(16) 0.0368(18) 0.0205(17) -0.0150(14) 0.0048(13) -0.0131(14)
C24 0.0224(16) 0.0367(18) 0.0169(16) -0.0041(14) 0.0002(13) -0.0078(14)
C25 0.0278(17) 0.0235(16) 0.0250(18) -0.0048(14) -0.0018(14) 0.0005(13)
C26 0.0260(16) 0.0219(15) 0.0250(17) -0.0116(13) 0.0009(13) -0.0031(13)
C27 0.0163(14) 0.0141(13) 0.0180(15) -0.0053(12) -0.0003(12) -0.0056(11)
C30 0.0160(14) 0.0190(14) 0.0234(17) -0.0118(13) 0.0058(13) -0.0050(12)
C31 0.0179(14) 0.0179(14) 0.0205(16) -0.0080(12) 0.0026(12) -0.0043(12)
C32 0.0119(13) 0.0227(15) 0.0175(15) -0.0093(12) 0.0019(11) -0.0009(11)
C33 0.0195(15) 0.0232(15) 0.0211(16) -0.0091(13) 0.0013(12) -0.0080(12)
C34 0.0243(16) 0.0219(15) 0.0180(16) -0.0053(12) 0.0013(12) -0.0071(13)
C35 0.0223(16) 0.0295(17) 0.0215(17) -0.0092(14) -0.0012(13) -0.0046(13)
C36 0.0160(14) 0.0267(16) 0.0186(16) -0.0082(13) 0.0012(12) -0.0036(12)
C37 0.0170(14) 0.0260(16) 0.0271(17) -0.0156(14) 0.0001(13) -0.0043(12)
C38 0.0200(15) 0.0182(14) 0.0264(17) -0.0083(13) 0.0013(13) -0.0037(12)
C40 0.0148(13) 0.0150(13) 0.0184(15) -0.0071(12) -0.0015(12) -0.0037(11)
C41 0.0142(13) 0.0115(13) 0.0180(15) -0.0014(11) -0.0036(11) -0.0025(11)
C42 0.0205(15) 0.0240(15) 0.0199(16) -0.0092(13) 0.0004(12) -0.0045(12)
C43 0.0179(15) 0.0268(17) 0.0308(18) -0.0092(14) 0.0042(13) -0.0044(13)
C44 0.0172(15) 0.0233(16) 0.039(2) -0.0052(14) -0.0056(14) -0.0082(13)
C45 0.0286(17) 0.0258(16) 0.0322(19) -0.0116(14) -0.0070(14) -0.0119(14)
C46 0.0235(15) 0.0203(15) 0.0246(17) -0.0087(13) 0.0000(13) -0.0084(13)
C51 0.0162(14) 0.0166(14) 0.0157(15) -0.0077(11) 0.0043(11) -0.0046(11)
C52 0.0241(16) 0.0216(15) 0.0238(17) -0.0076(13) -0.0046(13) -0.0079(13)
C53 0.0261(16) 0.0223(16) 0.0262(18) -0.0038(13) -0.0050(14) -0.0044(13)
C54 0.0251(16) 0.0172(15) 0.0272(18) -0.0061(13) 0.0074(13) -0.0074(13)
C55 0.0203(15) 0.0228(16) 0.0324(18) -0.0127(14) 0.0049(13) -0.0107(13)
C56 0.0155(14) 0.0234(15) 0.0249(17) -0.0104(13) 0.0011(12) -0.0057(12)
C60 0.0353(19) 0.0301(18) 0.0202(17) -0.0046(14) -0.0013(14) 0.0013(15)
C61 0.0249(17) 0.0300(18) 0.038(2) -0.0060(16) -0.0016(15) -0.0029(14)
O1 0.0255(12) 0.0354(13) 0.0484(16) -0.0198(12) 0.0029(11) -0.0058(10)
C62 0.037(2) 0.041(2) 0.042(2) -0.0107(18) -0.0115(17) -0.0081(17)
C63 0.050(3) 0.066(3) 0.042(2) -0.025(2) -0.005(2) -0.004(2)

loop_
_atom_type_symbol
_atom_type_description
_atom_type_scat_dispersion_real
_atom_type_scat_dispersion_imag
_atom_type_scat_source
C C 0.0033 0.0016 'International Tables Vol C Tables 4.2.6.8 and 6.1.1.4'
H H 0.0000 0.0000 'International Tables Vol C Tables 4.2.6.8 and 6.1.1.4'
P P 0.1023 0.0942 'International Tables Vol C Tables 4.2.6.8 and 6.1.1.4'
Au Au -2.0133 8.8022 'International Tables Vol C Tables 4.2.6.8 and 6.1.1.4'
O O 0.0106 0.0060 'International Tables Vol C Tables 4.2.6.8 and 6.1.1.4'

loop_
_geom_angle_atom_site_label_1
_geom_angle_atom_site_label_2
_geom_angle_atom_site_label_3
_geom_angle
_geom_angle_site_symmetry_1
C1 Au1 P1 174.25(8) .
C1 Au1 Au2 84.32(8) .
P1 Au1 Au2 99.751(18) .
C30 Au2 P2 173.82(8) .
C30 Au2 Au1 80.64(8) .
P2 Au2 Au1 105.413(18) .
C27 P1 C21 102.89(13) .
C27 P1 C11 103.76(13) .
C21 P1 C11 106.67(13) .
C27 P1 Au1 113.37(9) .
C21 P1 Au1 117.68(10) .
C11 P1 Au1 111.22(9) .
C40 P2 C51 103.70(13) .
C40 P2 C41 102.59(13) .
C51 P2 C41 104.21(12) .
C40 P2 Au2 108.62(9) .
C51 P2 Au2 115.64(10) .
C41 P2 Au2 120.18(9) .
C2 C1 Au1 176.5(3) .
C1 C2 C3 177.7(3) .
C4 C3 C9 118.1(3) .
C4 C3 C2 121.5(3) .
C9 C3 C2 120.3(3) .
C5 C4 C3 120.9(3) .
C4 C5 C6 121.4(3) .
C5 C6 C8 118.0(3) .
C5 C6 C7 121.5(3) .
C8 C6 C7 120.4(3) .
C9 C8 C6 121.3(3) .
C8 C9 C3 120.2(3) .
C16 C11 C12 120.0(3) .
C16 C11 P1 122.4(2) .
C12 C11 P1 117.6(2) .
C11 C12 C13 120.0(3) .
C14 C13 C12 119.8(3) .
C15 C14 C13 120.5(3) .
C14 C15 C16 120.1(3) .
C11 C16 C15 119.6(3) .
C22 C21 C26 119.6(3) .
C22 C21 P1 118.4(2) .
C26 C21 P1 122.0(2) .
C23 C22 C21 120.1(3) .
C24 C23 C22 120.3(3) .
C23 C24 C25 120.3(3) .
C24 C25 C26 120.1(3) .
C25 C26 C21 119.7(3) .
C40 C27 P1 174.8(3) 2_665
C31 C30 Au2 178.7(3) .
C30 C31 C32 178.8(3) .
C33 C32 C38 117.9(3) .
C33 C32 C31 120.9(3) .
C38 C32 C31 121.2(3) .
C34 C33 C32 120.7(3) .
C33 C34 C36 121.4(3) .
C37 C36 C34 117.7(3) .
C37 C36 C35 121.5(3) .
C34 C36 C35 120.8(3) .
C38 C37 C36 121.7(3) .
C37 C38 C32 120.6(3) .
C27 C40 P2 179.3(3) 2_665
C46 C41 C42 120.2(3) .
C46 C41 P2 122.0(2) .
C42 C41 P2 117.7(2) .
C43 C42 C41 119.8(3) .
C42 C43 C44 120.5(3) .
C45 C44 C43 119.7(3) .
C44 C45 C46 120.6(3) .
C41 C46 C45 119.2(3) .
C56 C51 C52 119.7(3) .
C56 C51 P2 119.6(2) .
C52 C51 P2 120.8(2) .
C53 C52 C51 119.8(3) .
C54 C53 C52 120.3(3) .
C53 C54 C55 119.8(3) .
C56 C55 C54 120.5(3) .
C55 C56 C51 119.9(3) .
O1 C61 C60 108.2(3) .
C62 O1 C61 113.0(3) .
O1 C62 C63 109.0(3) .

loop_
_geom_bond_atom_site_label_1
_geom_bond_atom_site_label_2
_geom_bond_distance
_geom_bond_site_symmetry_2
Au1 C1 2.013(3) .
Au1 P1 2.2643(7) .
Au1 Au2 3.05754(15) .
Au2 C30 2.005(3) .
Au2 P2 2.2651(7) .
P1 C27 1.767(3) .
P1 C21 1.806(3) .
P1 C11 1.827(3) .
P2 C40 1.768(3) .
P2 C51 1.816(3) .
P2 C41 1.820(3) .
C1 C2 1.182(4) .
C2 C3 1.446(4) .
C3 C4 1.395(4) .
C3 C9 1.400(4) .
C4 C5 1.378(4) .
C5 C6 1.385(4) .
C6 C8 1.390(4) .
C6 C7 1.505(4) .
C8 C9 1.388(4) .
C11 C16 1.386(4) .
C11 C12 1.389(4) .
C12 C13 1.390(4) .
C13 C14 1.381(5) .
C14 C15 1.374(5) .
C15 C16 1.397(4) .
C21 C22 1.390(4) .
C21 C26 1.396(4) .
C22 C23 1.383(4) .
C23 C24 1.375(4) .
C24 C25 1.383(5) .
C25 C26 1.388(4) .
C27 C40 1.198(4) 2_665
C30 C31 1.198(4) .
C31 C32 1.437(4) .
C32 C33 1.398(4) .
C32 C38 1.403(4) .
C33 C34 1.381(4) .
C34 C36 1.396(4) .
C35 C36 1.507(4) .
C36 C37 1.386(4) .
C37 C38 1.379(4) .
C40 C27 1.198(4) 2_665
C41 C46 1.383(4) .
C41 C42 1.395(4) .
C42 C43 1.376(4) .
C43 C44 1.382(5) .
C44 C45 1.380(5) .
C45 C46 1.392(4) .
C51 C56 1.392(4) .
C51 C52 1.395(4) .
C52 C53 1.387(4) .
C53 C54 1.382(5) .
C54 C55 1.383(4) .
C55 C56 1.381(4) .
C60 C61 1.525(5) .
C61 O1 1.435(4) .
O1 C62 1.362(4) .
C62 C63 1.516(6) .
